data_2005266
loop_
_publ_author_name
'B\"ocskei, Z.'
'Rohonczy, J.'
'Szalay, R.'
'Knausz, D.'

_publ_section_title
;
 Two <i>N</i>-Aryl-Substituted Silyl Carbamates
;
_journal_issue 8
_journal_name_full 'Acta Crystallographica Section C'
_journal_page_first 2063
_journal_page_last 2066
_journal_paper_doi 10.1107/S0108270196006439
_journal_volume 52
_journal_year 1996
_chemical_formula_iupac 'C14 H23 N1 O2 Si1'
_chemical_formula_sum 'C14 H23 N O2 Si'
_chemical_formula_weight 265.42
_chemical_melting_point .326E-305
_chemical_name_systematic
;
trimethylsilyl N-phenyl N-tert-buthyl carbamate
;
_space_group_IT_number 9
_symmetry_cell_setting monoclinic
_symmetry_space_group_name_Hall 'C -2yc'
_symmetry_space_group_name_H-M 'C 1 c 1'
_audit_creation_method SHELXL
_cell_angle_alpha 90
_cell_angle_beta 94.57(2)
_cell_angle_gamma 90
_cell_formula_units_Z 8
_cell_length_a 18.508(5)
_cell_length_b 6.240(9)
_cell_length_c 28.128(6)
_cell_measurement_reflns_used 23
_cell_measurement_temperature 293(2)
_cell_measurement_theta_max 51.77
_cell_measurement_theta_min 27.08
_cell_volume 3238(5)
_computing_cell_refinement 'MSC/AFC Diffractometer Control Software'
_computing_data_collection
;
MSC/AFC Diffractometer Control Software
(Molecular Structure Corporation, 1988)
;
_computing_data_reduction 'TEXSAN PROCESS (Molecular Structure Corporation, 1985, 1992)'
_computing_publication_material 'TEXSAN FINISH'
_computing_structure_refinement 'SHELXL93 (Sheldrick, 1993)'
_computing_structure_solution 'SHELXS86 (Sheldrick, 1990)'
_diffrn_ambient_temperature 293(2)
_diffrn_measurement_device 'Rigaku AFC-6S'
_diffrn_measurement_method \w/2\q
_diffrn_radiation_monochromator graphite
_diffrn_radiation_source 'fine-focus sealed tube'
_diffrn_radiation_type CuK\a
_diffrn_radiation_wavelength 1.54178
_diffrn_reflns_av_R_equivalents 0.0000
_diffrn_reflns_av_sigmaI/netI 0.0616
_diffrn_reflns_limit_h_max 23
_diffrn_reflns_limit_h_min 0
_diffrn_reflns_limit_k_max 7
_diffrn_reflns_limit_k_min 0
_diffrn_reflns_limit_l_max 35
_diffrn_reflns_limit_l_min -35
_diffrn_reflns_number 3306
_diffrn_reflns_theta_max 75.21
_diffrn_reflns_theta_min 3.15
_diffrn_standards_decay_% 0.96
_diffrn_standards_interval_count 150
_diffrn_standards_number 3
_exptl_absorpt_coefficient_mu 1.241
_exptl_absorpt_correction_T_max 1.000
_exptl_absorpt_correction_T_min 0.907
_exptl_absorpt_correction_type '\y scan'
_exptl_crystal_colour transparent
_exptl_crystal_density_diffrn 1.089
_exptl_crystal_density_method 'not measured'
_exptl_crystal_description needle
_exptl_crystal_F_000 1152
_exptl_crystal_size_max 1.00
_exptl_crystal_size_mid 0.30
_exptl_crystal_size_min 0.30
_refine_diff_density_max 0.209
_refine_diff_density_min -0.294
_refine_ls_abs_structure_details 'Flack (1983) parameter = 0.23(5)'
_refine_ls_abs_structure_Flack 0.23(5)
_refine_ls_extinction_method none
_refine_ls_goodness_of_fit_all 1.082
_refine_ls_goodness_of_fit_obs 1.093
_refine_ls_hydrogen_treatment refU
_refine_ls_matrix_type full
_refine_ls_number_parameters 327
_refine_ls_number_reflns 3303
_refine_ls_number_restraints 47
_refine_ls_restrained_S_all 1.082
_refine_ls_restrained_S_obs 1.078
_refine_ls_R_factor_all 0.1177
_refine_ls_R_factor_obs 0.0434
_refine_ls_shift/esd_max 0.001
_refine_ls_shift/esd_mean 0.000
_refine_ls_structure_factor_coef Fsqd
_refine_ls_weighting_scheme
;
calc w = 1/[\s^2^(F~o~^2^) + (0.0467P)^2^ + 2.6934P]
where P = (F~o~^2^ + 2F~c~^2^)/3
;
_refine_ls_wR_factor_all 0.1435
_refine_ls_wR_factor_obs 0.1027
_reflns_number_observed 1827
_reflns_number_total 3306
_reflns_observed_criterion >2sigma(I)
_cod_data_source_file ka1195.cif
_cod_data_source_block 2
_cod_original_cell_volume 3238.(5)
_cod_original_sg_symbol_H-M 'C c'
_cod_database_code 2005266

loop_
_symmetry_equiv_pos_as_xyz
'x, y, z'
'x, -y, z+1/2'
'x+1/2, y+1/2, z'
'x+1/2, -y+1/2, z+1/2'

loop_
_atom_site_aniso_label
_atom_site_aniso_U_11
_atom_site_aniso_U_22
_atom_site_aniso_U_33
_atom_site_aniso_U_12
_atom_site_aniso_U_13
_atom_site_aniso_U_23
Si1 0.0518(9) 0.0686(13) 0.0587(10) -0.0180(10) 0.0136(8) -0.0016(10)
C1 0.040(3) 0.063(4) 0.052(3) -0.008(3) 0.007(3) 0.008(3)
C2 0.059(4) 0.077(5) 0.064(4) -0.003(4) 0.008(3) -0.005(4)
C3 0.097(6) 0.092(6) 0.066(5) -0.021(6) 0.007(4) -0.009(5)
C4 0.078(5) 0.117(7) 0.059(4) -0.013(6) -0.009(4) 0.009(5)
C5 0.068(5) 0.098(7) 0.091(6) 0.020(5) -0.014(4) 0.012(5)
C6 0.063(4) 0.069(5) 0.069(4) 0.006(4) -0.003(4) 0.000(4)
N7 0.039(2) 0.080(4) 0.049(3) -0.019(3) 0.002(2) 0.008(3)
C8 0.043(3) 0.070(4) 0.049(3) -0.012(3) 0.002(3) 0.002(3)
O9 0.048(2) 0.101(4) 0.059(3) -0.027(3) 0.001(2) 0.016(3)
C10 0.086(6) 0.133(8) 0.077(6) -0.030(6) 0.013(4) 0.021(5)
C11 0.091(6) 0.086(6) 0.128(8) -0.008(5) 0.050(6) -0.001(6)
C12 0.067(5) 0.089(6) 0.084(5) -0.004(4) 0.009(4) -0.014(5)
O13 0.044(2) 0.112(4) 0.062(3) -0.017(3) -0.004(2) 0.022(3)
C14 0.049(3) 0.076(5) 0.048(3) -0.010(3) 0.008(3) 0.006(3)
C15 0.074(5) 0.087(5) 0.062(4) -0.010(4) 0.019(3) -0.005(4)
C16 0.087(5) 0.072(5) 0.076(5) -0.006(5) 0.017(4) 0.016(4)
C17 0.052(4) 0.143(8) 0.079(5) -0.027(5) 0.014(4) 0.033(5)
Si1' 0.0396(8) 0.0574(11) 0.0697(11) -0.0067(9) 0.0011(8) 0.0001(10)
C1' 0.036(3) 0.054(4) 0.043(3) -0.004(3) 0.004(2) 0.001(3)
C2' 0.050(3) 0.059(4) 0.064(4) -0.009(3) 0.015(3) -0.010(3)
C3' 0.066(4) 0.087(6) 0.052(4) -0.015(4) 0.017(3) -0.010(4)
C4' 0.075(5) 0.080(6) 0.055(4) -0.012(5) 0.011(3) 0.013(4)
C5' 0.075(5) 0.062(5) 0.072(5) -0.005(4) 0.000(4) 0.010(4)
C6' 0.053(3) 0.047(4) 0.056(4) -0.002(3) 0.012(3) 0.001(3)
N7' 0.033(2) 0.054(3) 0.057(3) -0.008(2) 0.000(2) 0.011(2)
C8' 0.041(3) 0.050(4) 0.062(4) -0.011(3) 0.001(3) 0.001(3)
O9' 0.043(2) 0.078(3) 0.056(2) -0.014(2) -0.004(2) 0.011(2)
C10' 0.061(4) 0.098(6) 0.080(5) 0.003(4) -0.007(4) -0.009(5)
C11' 0.060(5) 0.078(5) 0.130(7) -0.010(5) -0.008(5) -0.007(6)
C12' 0.073(5) 0.092(6) 0.087(5) 0.002(5) 0.024(4) 0.001(5)
O13' 0.054(3) 0.085(3) 0.072(3) -0.025(3) 0.004(2) 0.028(3)
C14' 0.043(3) 0.047(4) 0.054(3) -0.005(3) 0.000(3) -0.003(3)
C15' 0.082(5) 0.084(6) 0.066(4) -0.011(4) 0.008(4) -0.014(4)
C16' 0.067(4) 0.059(4) 0.074(5) 0.005(4) -0.009(4) 0.008(4)
C17' 0.050(4) 0.104(6) 0.078(5) -0.019(4) -0.013(3) 0.017(5)

loop_
_atom_site_label
_atom_site_occupancy
_atom_site_fract_x
_atom_site_fract_y
_atom_site_fract_z
_atom_site_U_iso_or_equiv
_atom_site_thermal_displace_type
_atom_site_calc_flag
_atom_site_refinement_flags
_atom_site_type_symbol
Si1 1 1.03601(9) -.0336(3) .53953(7) .0592(5) Uani d D Si
C1 1 1.2432(3) .261(1) .5356(2) .051(2) Uani d D C
C2 1 1.2432(4) .439(1) .5644(2) .066(2) Uani d D C
H2 1 1.2142(4) .556(1) .5556(2) .096(9) Uiso calc R H
C3 1 1.2871(5) .442(2) .6071(3) .085(2) Uani d D C
H3 1 1.2869(5) .561(2) .6270(3) .096(9) Uiso calc R H
C4 1 1.3297(4) .272(2) .6195(3) .085(2) Uani d D C
H4 1 1.3588(4) .275(2) .6480(3) .096(9) Uiso calc R H
C5 1 1.3308(4) .098(2) .5911(3) .087(3) Uani d D C
H5 1 1.3608(4) -.018(2) .5999(3) .096(9) Uiso calc R H
C6 1 1.2870(4) .092(1) .5489(2) .067(2) Uani d D C
H6 1 1.2873(4) -.029(1) .5294(2) .096(9) Uiso calc R H
N7 1 1.1992(2) .2572(9) .4909(2) .056(1) Uani d D N
C8 1 1.1300(3) .183(1) .4901(2) .054(2) Uani d D C
O9 1 1.1181(2) .0755(8) .5302(2) .070(1) Uani d D O
C10 1 1.0565(5) -0.180(2) .5959(3) .098(3) Uani d D C
H10A 1 1.0722(5) -.080(2) .6206(3) .119(6) Uiso calc R H
H10B 1 1.0942(5) -0.282(2) .5920(3) .119(6) Uiso calc R H
H10C 1 1.0137(5) -0.253(2) .6045(3) .119(6) Uiso calc R H
C11 1 .9700(4) .184(1) .5461(3) .099(3) Uani d D C
H11A 1 .9879(4) .279(1) .5712(3) .119(6) Uiso calc R H
H11B 1 .9246(4) .124(1) .5538(3) .119(6) Uiso calc R H
H11C 1 .9630(4) .262(1) .5167(3) .119(6) Uiso calc R H
C12 1 1.0061(4) -0.222(1) .4923(3) .080(2) Uani d D C
H12A 1 .9954(4) -0.146(1) .4630(3) .119(6) Uiso calc R H
H12B 1 .9633(4) -0.295(1) .5008(3) .119(6) Uiso calc R H
H12C 1 1.0437(4) -0.325(1) .4884(3) .119(6) Uiso calc R H
O13 1 1.0831(2) .2088(9) .4585(2) .073(1) Uani d D O
C14 1 1.2253(3) .368(1) .4475(2) .057(2) Uani d D C
C15 1 1.2120(4) .222(1) .4045(2) .074(2) Uani d D C
H15A 1 1.2364(4) .088(1) .4106(2) .119(6) Uiso calc R H
H15B 1 1.2303(4) .289(1) .3771(2) .119(6) Uiso calc R H
H15C 1 1.1609(4) .197(1) .3984(2) .119(6) Uiso calc R H
C16 1 1.1877(4) .581(1) .4392(3) .078(2) Uani d D C
H16A 1 1.1969(4) .670(1) .4668(3) .119(6) Uiso calc R H
H16B 1 1.1365(4) .558(1) .4333(3) .119(6) Uiso calc R H
H16C 1 1.2058(4) .650(1) .4120(3) .119(6) Uiso calc R H
C17 1 1.3064(4) .405(2) .4560(3) .091(3) Uani d D C
H17A 1 1.3307(4) .270(2) .4613(3) .119(6) Uiso calc R H
H17B 1 1.3160(4) .495(2) .4834(3) .119(6) Uiso calc R H
H17C 1 1.3238(4) .474(2) .4285(3) .119(6) Uiso calc R H
Si1' 1 .69433(9) .2270(3) .25114(7) .0557(5) Uani d D Si
C1' 1 .9077(3) .4816(9) .2665(2) .044(1) Uani d D C
C2' 1 .9545(3) .415(1) .2334(2) .057(2) Uani d D C
H2' 1 .9737(3) .278(1) .2349(2) .096(9) Uiso calc R H
C3' 1 .9725(4) .555(1) .1981(2) .068(2) Uani d D C
H3' 1 1.0051(4) .513(1) .1765(2) .096(9) Uiso calc R H
C4' 1 .9426(4) .756(1) .1949(2) .070(2) Uani d D C
H4' 1 .9532(4) .847(1) .1702(2) .096(9) Uiso calc R H
C5' 1 .8968(4) .823(1) .2280(3) .070(2) Uani d D C
H5' 1 .8778(4) .961(1) .2266(3) .096(9) Uiso calc R H
C6' 1 .8793(3) .684(1) .2635(2) .052(2) Uani d D C
H6' 1 .8477(3) .729(1) .2856(2) .096(9) Uiso calc R H
N7' 1 .8897(2) .3386(8) .3045(2) .048(1) Uani d D N
C8' 1 .8231(3) .246(1) .3012(2) .052(1) Uani d D C
O9' 1 .7841(2) .2912(7) .2607(1) .059(1) Uani d D O
C10' 1 .6698(4) .351(1) .1929(2) .080(2) Uani d D C
H10D 1 .6974(4) .287(1) .1693(2) .119(6) Uiso calc R H
H10E 1 .6801(4) .502(1) .1947(2) .119(6) Uiso calc R H
H10F 1 .6190(4) .330(1) .1844(2) .119(6) Uiso calc R H
C11' 1 .6852(4) -.066(1) .2483(3) .090(3) Uani d D C
H11D 1 .7129(4) -0.121(1) .2236(3) .119(6) Uiso calc R H
H11E 1 .6351(4) -0.103(1) .2416(3) .119(6) Uiso calc R H
H11F 1 .7028(4) -0.127(1) .2784(3) .119(6) Uiso calc R H
C12' 1 .6431(4) .345(1) .2975(3) .083(2) Uani d D C
H12D 1 .6569(4) .278(1) .3275(3) .119(6) Uiso calc R H
H12E 1 .5922(4) .324(1) .2895(3) .119(6) Uiso calc R H
H12F 1 .6533(4) .496(1) .2999(3) .119(6) Uiso calc R H
O13' 1 .8011(2) .1291(8) .3316(2) .070(1) Uani d D O
C14' 1 .9407(3) .311(1) .3488(2) .048(1) Uani d D C
C15' 1 .9053(4) .406(1) .3910(3) .077(2) Uani d D C
H15D 1 .8940(4) .554(1) .3848(3) .119(6) Uiso calc R H
H15E 1 .9380(4) .395(1) .4192(3) .119(6) Uiso calc R H
H15F 1 .8616(4) .329(1) .3958(3) .119(6) Uiso calc R H
C16' 1 .9599(4) .077(1) .3565(2) .068(2) Uani d D C
H16D 1 .9820(4) .023(1) .3292(2) .119(6) Uiso calc R H
H16E 1 .9166(4) -.003(1) .3609(2) .119(6) Uiso calc R H
H16F 1 .9931(4) .063(1) .3843(2) .119(6) Uiso calc R H
C17' 1 1.0105(3) .436(1) .3433(3) .079(2) Uani d D C
H17D 1 .9993(3) .585(1) .3384(3) .119(6) Uiso calc R H
H17E 1 1.0337(3) .382(1) .3165(3) .119(6) Uiso calc R H
H17F 1 1.0424(3) .420(1) .3717(3) .119(6) Uiso calc R H

loop_
_atom_type_symbol
_atom_type_description
_atom_type_scat_dispersion_real
_atom_type_scat_dispersion_imag
_atom_type_scat_source
C C 0.0181 0.0091 'International Tables Vol C Tables 4.2.6.8 and 6.1.1.4'
H H 0.0000 0.0000 'International Tables Vol C Tables 4.2.6.8 and 6.1.1.4'
O O 0.0492 0.0322 'International Tables Vol C Tables 4.2.6.8 and 6.1.1.4'
Si Si 0.2541 0.3302 'International Tables Vol C Tables 4.2.6.8 and 6.1.1.4'
N N 0.0311 0.0180 'International Tables Vol C Tables 4.2.6.8 and 6.1.1.4'

loop_
_geom_angle_atom_site_label_1
_geom_angle_atom_site_label_2
_geom_angle_atom_site_label_3
_geom_angle
_geom_angle_publ_flag
O9 Si1 C12 111.6(3) y
O9 Si1 C10 101.8(3) y
C12 Si1 C10 109.7(4) ?
O9 Si1 C11 109.1(3) y
C12 Si1 C11 112.4(4) ?
C10 Si1 C11 111.7(4) ?
C6 C1 C2 119.4(6) ?
C6 C1 N7 120.4(6) ?
C2 C1 N7 120.1(6) ?
C1 C2 C3 119.4(7) ?
C4 C3 C2 120.0(8) ?
C5 C4 C3 121.1(7) ?
C4 C5 C6 119.5(7) ?
C1 C6 C5 120.5(7) ?
C8 N7 C1 119.0(5) y
C8 N7 C14 120.3(5) y
C1 N7 C14 119.9(4) y
O13 C8 O9 122.0(5) y
O13 C8 N7 126.0(6) y
O9 C8 N7 112.0(5) y
C8 O9 Si1 122.4(4) y
N7 C14 C16 110.7(5) ?
N7 C14 C15 109.2(5) ?
C16 C14 C15 111.1(6) ?
N7 C14 C17 108.7(5) ?
C16 C14 C17 109.0(6) ?
C15 C14 C17 108.2(6) ?
O9' Si1' C12' 110.3(3) y
O9' Si1' C10' 102.1(3) y
C12' Si1' C10' 111.1(4) ?
O9' Si1' C11' 109.0(3) y
C12' Si1' C11' 112.4(4) ?
C10' Si1' C11' 111.5(4) ?
C6' C1' C2' 119.4(5) ?
C6' C1' N7' 120.3(5) ?
C2' C1' N7' 120.3(5) ?
C3' C2' C1' 119.6(6) ?
C4' C3' C2' 120.4(6) ?
C3' C4' C5' 120.0(7) ?
C4' C5' C6' 119.6(7) ?
C1' C6' C5' 120.9(6) ?
C8' N7' C1' 118.2(5) y
C8' N7' C14' 120.8(5) y
C1' N7' C14' 120.7(4) y
O13' C8' O9' 122.7(5) y
O13' C8' N7' 124.0(6) y
O9' C8' N7' 113.2(5) y
C8' O9' Si1' 122.5(4) y
N7' C14' C16' 110.5(5) ?
N7' C14' C15' 108.7(5) ?
C16' C14' C15' 111.9(5) ?
N7' C14' C17' 109.8(5) ?
C16' C14' C17' 108.4(5) ?
C15' C14' C17' 107.5(6) ?

loop_
_geom_bond_atom_site_label_1
_geom_bond_atom_site_label_2
_geom_bond_distance
_geom_bond_publ_flag
Si1 O9 1.704(4) y
Si1 C12 1.827(7) ?
Si1 C10 1.842(8) ?
Si1 C11 1.845(8) ?
C1 C6 1.366(8) ?
C1 C2 1.374(9) ?
C1 N7 1.445(7) y
C2 C3 1.394(9) ?
C3 C4 1.351(10) ?
C4 C5 1.350(11) ?
C5 C6 1.384(9) ?
N7 C8 1.361(7) y
N7 C14 1.513(7) y
C8 O13 1.203(7) y
C8 O9 1.345(7) y
C14 C16 1.513(9) ?
C14 C15 1.518(9) ?
C14 C17 1.519(8) ?
Si1' O9' 1.710(4) y
Si1' C12' 1.829(7) ?
Si1' C10' 1.836(7) ?
Si1' C11' 1.837(8) ?
C1' C6' 1.370(8) ?
C1' C2' 1.385(7) ?
C1' N7' 1.450(7) y
C2' C3' 1.381(9) ?
C3' C4' 1.370(10) ?
C4' C5' 1.374(9) ?
C5' C6' 1.378(8) ?
N7' C8' 1.358(7) y
N7' C14' 1.512(7) y
C8' O13' 1.218(7) y
C8' O9' 1.330(7) y
C14' C16' 1.513(9) ?
C14' C15' 1.523(9) ?
C14' C17' 1.526(8) ?

loop_
_geom_torsion_atom_site_label_1
_geom_torsion_atom_site_label_2
_geom_torsion_atom_site_label_3
_geom_torsion_atom_site_label_4
_geom_torsion
_geom_torsion_publ_flag
C6 C1 C2 C3 -0.9(10) ?
N7 C1 C2 C3 -178.8(6) ?
C1 C2 C3 C4 0.8(11) ?
C2 C3 C4 C5 0.0(13) ?
C3 C4 C5 C6 -0.7(13) ?
C2 C1 C6 C5 0.2(10) ?
N7 C1 C6 C5 178.2(6) ?
C4 C5 C6 C1 0.5(12) ?
C6 C1 N7 C8 92.4(8) ?
C2 C1 N7 C8 -89.7(8) y
C6 C1 N7 C14 -97.7(7) ?
C2 C1 N7 C14 80.2(7) y
C1 N7 C8 O13 164.2(7) y
C14 N7 C8 O13 -5.7(11) ?
C1 N7 C8 O9 -14.8(9) y
C14 N7 C8 O9 175.3(6) y
O13 C8 O9 Si1 0.3(10) ?
N7 C8 O9 Si1 179.4(4) y
C12 Si1 O9 C8 57.2(6) ?
C10 Si1 O9 C8 174.2(6) y
C11 Si1 O9 C8 -67.6(6) ?
C8 N7 C14 C16 68.1(8) ?
C1 N7 C14 C16 -101.8(7) ?
C8 N7 C14 C15 -54.4(8) ?
C1 N7 C14 C15 135.7(6) ?
C8 N7 C14 C17 -172.2(7) ?
C1 N7 C14 C17 17.9(9) ?
C6' C1' C2' C3' 0.8(9) ?
N7' C1' C2' C3' -178.5(6) ?
C1' C2' C3' C4' -2.1(10) ?
C2' C3' C4' C5' 2.9(11) ?
C3' C4' C5' C6' -2.3(11) ?
C2' C1' C6' C5' -0.3(9) ?
N7' C1' C6' C5' 179.0(6) ?
C4' C5' C6' C1' 1.0(10) ?
C6' C1' N7' C8' 75.4(7) ?
C2' C1' N7' C8' -105.4(7) y
C6' C1' N7' C14' -98.5(6) ?
C2' C1' N7' C14' 80.7(7) y
C1' N7' C8' O13' -177.4(6) y
C14' N7' C8' O13' -3.5(10) ?
C1' N7' C8' O9' 4.0(8) y
C14' N7' C8' O9' 177.9(5) y
O13' C8' O9' Si1' 10.9(10) ?
N7' C8' O9' Si1' -170.5(4) y
C12' Si1' O9' C8' 56.5(6) ?
C10' Si1' O9' C8' 174.7(5) y
C11' Si1' O9' C8' -67.3(6) ?
C8' N7' C14' C16' 61.8(7) ?
C1' N7' C14' C16' -124.4(6) ?
C8' N7' C14' C15' -61.3(8) ?
C1' N7' C14' C15' 112.4(6) ?
C8' N7' C14' C17' -178.6(6) ?
C1' N7' C14' C17' -4.9(8) ?

loop_
_cod_related_entry_id
_cod_related_entry_database
_cod_related_entry_code
1 ChemSpider 30652150
